data_2219067
loop_
_publ_author_name
'Liu, Wei-Sheng'
'Wu, Da-Xiang'
'Chen, Jia-Yu'
'Wang, Hui-Juan'
'Tang, Xiao-Liang'

_publ_section_title
;[<i>N</i>'-(1,3-Dioxoindan-2-ylidene)-2-oxidobenzohydrazidato-\k^3^<i>O</i>^2^,<i>N</i>,<i>O</i>]tripyridinenickel(II)
 pyridine solvate
;
_journal_coeditor_code IS2292
_journal_issue 8
_journal_name_full 'Acta Crystallographica Section E'
_journal_page_first m1088
_journal_paper_doi 10.1107/S1600536808023489
_journal_volume 64
_journal_year 2008
_chemical_formula_iupac '[Ni (C16 H8 N2 O4) (C5 H5 N)3], C5 H5 N'
_chemical_formula_moiety 'C31 H23 N5 Ni O4, C5 H5 N'
_chemical_formula_sum 'C36 H28 N6 Ni O4'
_chemical_formula_weight 667.35
_chemical_name_systematic
;
[<i>N</i>'-(1,3-Dioxoindan-2-ylidene)-2-oxidobenzohydrazidato-
\k^3^<i>O</i>^2^,<i>N</i>,<i>O</i>]tripyridinenickel(II) pyridine solvate
;
_space_group_IT_number 61
_symmetry_cell_setting orthorhombic
_symmetry_space_group_name_Hall '-P 2ac 2ab'
_symmetry_space_group_name_H-M 'P b c a'
_atom_sites_solution_hydrogens geom
_atom_sites_solution_primary direct
_atom_sites_solution_secondary difmap
_audit_creation_method SHELXL-97
_cell_angle_alpha 90.00
_cell_angle_beta 90.00
_cell_angle_gamma 90.00
_cell_formula_units_Z 8
_cell_length_a 17.1945(13)
_cell_length_b 17.6887(13)
_cell_length_c 21.4633(16)
_cell_measurement_reflns_used 4952
_cell_measurement_temperature 273(2)
_cell_measurement_theta_max 21.49
_cell_measurement_theta_min 2.22
_cell_volume 6528.0(8)
_computing_cell_refinement 'SAINT (Bruker, 1997)'
_computing_data_collection 'SMART (Bruker, 1997)'
_computing_data_reduction 'SAINT (Bruker, 1997)'
_computing_molecular_graphics 'SHELXTL (Sheldrick, 2008)'
_computing_publication_material 'publCIF (Westrip, 2008)'
_computing_structure_refinement 'SHELXL97 (Sheldrick, 2008)'
_computing_structure_solution 'SHELXS97 (Sheldrick, 2008)'
_diffrn_ambient_temperature 273(2)
_diffrn_measured_fraction_theta_full 0.999
_diffrn_measured_fraction_theta_max 0.999
_diffrn_measurement_device_type 'Bruker SMART 1000 CCD area-detector'
_diffrn_measurement_method '\f and \w'
_diffrn_radiation_monochromator graphite
_diffrn_radiation_source 'fine-focus sealed tube'
_diffrn_radiation_type MoK\a
_diffrn_radiation_wavelength 0.71073
_diffrn_reflns_av_R_equivalents 0.0575
_diffrn_reflns_av_sigmaI/netI 0.0445
_diffrn_reflns_limit_h_max 21
_diffrn_reflns_limit_h_min -20
_diffrn_reflns_limit_k_max 22
_diffrn_reflns_limit_k_min -18
_diffrn_reflns_limit_l_max 27
_diffrn_reflns_limit_l_min -24
_diffrn_reflns_number 36292
_diffrn_reflns_theta_full 27.00
_diffrn_reflns_theta_max 27.00
_diffrn_reflns_theta_min 1.90
_exptl_absorpt_coefficient_mu 0.643
_exptl_absorpt_correction_T_max 0.908
_exptl_absorpt_correction_T_min 0.885
_exptl_absorpt_correction_type multi-scan
_exptl_absorpt_process_details '(<i>SADABS</i>; Sheldrick, 1996)'
_exptl_crystal_colour brown
_exptl_crystal_density_diffrn 1.358
_exptl_crystal_density_method 'not measured'
_exptl_crystal_description block
_exptl_crystal_F_000 2768
_exptl_crystal_size_max 0.19
_exptl_crystal_size_mid 0.18
_exptl_crystal_size_min 0.15
_refine_diff_density_max 0.248
_refine_diff_density_min -0.262
_refine_ls_extinction_method none
_refine_ls_goodness_of_fit_ref 1.000
_refine_ls_hydrogen_treatment constr
_refine_ls_matrix_type full
_refine_ls_number_parameters 424
_refine_ls_number_reflns 7115
_refine_ls_number_restraints 0
_refine_ls_restrained_S_all 1.000
_refine_ls_R_factor_all 0.0851
_refine_ls_R_factor_gt 0.0380
_refine_ls_shift/su_max 0.001
_refine_ls_shift/su_mean 0.000
_refine_ls_structure_factor_coef Fsqd
_refine_ls_weighting_details 'calc w=1/[\s^2^(Fo^2^)+(0.031P)^2^+1.8991P] where P=(Fo^2^+2Fc^2^)/3'
_refine_ls_weighting_scheme calc
_refine_ls_wR_factor_gt 0.0751
_refine_ls_wR_factor_ref 0.0926
_reflns_number_gt 4248
_reflns_number_total 7115
_reflns_threshold_expression I>2\s(I)
_cod_data_source_file is2292.cif
_cod_data_source_block I
_cod_depositor_comments
;
The following automatic conversions were performed:
'_symmetry_cell_setting' value 'Orthorhombic' changed to 'orthorhombic'
according to '/home/saulius/struct/CIF-dictionaries/cif_core.dic'
dictionary named 'cif_core.dic' version 2.4.1 from 2010-06-29.

Automatic conversion script
Id: cif_fix_enum 1527 2010-12-29 10:47:43Z saulius 

The following automatic conversions were performed:

'_symmetry_cell_setting' value 'Orthorhombic' changed to
'orthorhombic' according to
/home/saulius/struct/CIF-dictionaries/cif_core.dic dictionary named
'cif_core.dic' version 2.4.1 from 2010-06-29.

Automatic conversion script
Id: cif_fix_values 1715 2011-07-08 13:25:40Z adriana 
;
_cod_database_code 2219067
_cod_database_fobs_code 2219067

loop_
_symmetry_equiv_pos_as_xyz
'x, y, z'
'-x+1/2, -y, z+1/2'
'-x, y+1/2, -z+1/2'
'x+1/2, -y+1/2, -z'
'-x, -y, -z'
'x-1/2, y, -z-1/2'
'x, -y-1/2, z-1/2'
'-x-1/2, y-1/2, z'

loop_
_atom_site_type_symbol
_atom_site_label
_atom_site_fract_x
_atom_site_fract_y
_atom_site_fract_z
_atom_site_U_iso_or_equiv
_atom_site_adp_type
_atom_site_calc_flag
_atom_site_refinement_flags
_atom_site_occupancy
Ni Ni1 0.836338(16) 0.083641(16) 0.657583(13) 0.04341(10) Uani d . 1
C C1 0.76080(12) 0.18336(13) 0.48329(11) 0.0453(6) Uani d . 1
C C2 0.75643(14) 0.26298(14) 0.47940(12) 0.0565(7) Uani d . 1
H H2 0.7638 0.2930 0.5145 0.068 Uiso calc R 1
C C3 0.74079(15) 0.29530(16) 0.42153(13) 0.0643(7) Uani d . 1
H H3 0.7383 0.3476 0.4174 0.077 Uiso calc R 1
C C4 0.72894(15) 0.24950(17) 0.37029(13) 0.0668(8) Uani d . 1
H H4 0.7185 0.2719 0.3320 0.080 Uiso calc R 1
C C5 0.73212(14) 0.16902(15) 0.37408(12) 0.0595(7) Uani d . 1
H H5 0.7235 0.1393 0.3390 0.071 Uiso calc R 1
C C6 0.74836(13) 0.13645(14) 0.43112(11) 0.0463(6) Uani d . 1
C C7 0.75640(13) 0.05326(14) 0.44978(11) 0.0476(6) Uani d . 1
C C8 0.77700(13) 0.05377(13) 0.51617(10) 0.0431(5) Uani d . 1
C C9 0.77869(12) 0.13320(13) 0.53733(11) 0.0433(6) Uani d . 1
C C10 0.80145(16) -0.08939(15) 0.63042(12) 0.0568(7) Uani d . 1
C C11 0.84936(14) -0.11063(14) 0.68389(11) 0.0489(6) Uani d . 1
C C12 0.85576(15) -0.19104(15) 0.69505(13) 0.0615(7) Uani d . 1
H H12 0.8306 -0.2240 0.6680 0.074 Uiso calc R 1
C C13 0.89690(16) -0.22044(16) 0.74336(14) 0.0693(8) Uani d . 1
H H13 0.9009 -0.2724 0.7493 0.083 Uiso calc R 1
C C14 0.93282(16) -0.16944(17) 0.78369(14) 0.0692(8) Uani d . 1
H H14 0.9608 -0.1880 0.8175 0.083 Uiso calc R 1
C C15 0.92794(14) -0.09100(15) 0.77480(12) 0.0590(7) Uani d . 1
H H15 0.9527 -0.0593 0.8031 0.071 Uiso calc R 1
C C16 0.88692(13) -0.05805(14) 0.72444(11) 0.0470(6) Uani d . 1
C C17 0.72290(15) 0.05699(15) 0.76300(11) 0.0568(7) Uani d . 1
H H17 0.7682 0.0546 0.7866 0.068 Uiso calc R 1
C C18 0.65464(16) 0.04440(16) 0.79189(12) 0.0644(7) Uani d . 1
H H18 0.6528 0.0336 0.8343 0.077 Uiso calc R 1
C C19 0.58917(15) 0.04784(15) 0.75774(12) 0.0616(7) Uani d . 1
H H19 0.5409 0.0396 0.7761 0.074 Uiso calc R 1
C C20 0.59477(14) 0.06369(16) 0.69538(13) 0.0630(7) Uani d . 1
H H20 0.5502 0.0660 0.6709 0.076 Uiso calc R 1
C C21 0.66456(14) 0.07584(15) 0.67011(11) 0.0579(7) Uani d . 1
H H21 0.6675 0.0870 0.6278 0.069 Uiso calc R 1
C C22 0.84087(14) 0.25500(15) 0.69829(12) 0.0577(7) Uani d . 1
H H22 0.8132 0.2617 0.6615 0.069 Uiso calc R 1
C C23 0.85674(17) 0.31949(16) 0.73437(14) 0.0702(8) Uani d . 1
H H23 0.8403 0.3672 0.7217 0.084 Uiso calc R 1
C C24 0.89680(17) 0.31003(18) 0.78832(15) 0.0756(9) Uani d . 1
H H24 0.9084 0.3511 0.8137 0.091 Uiso calc R 1
C C25 0.92010(16) 0.23715(18) 0.80478(14) 0.0720(8) Uani d . 1
H H25 0.9478 0.2295 0.8414 0.086 Uiso calc R 1
C C26 0.90217(15) 0.17552(16) 0.76671(12) 0.0619(7) Uani d . 1
H H26 0.9180 0.1275 0.7789 0.074 Uiso calc R 1
C C27 0.96595(17) 0.15987(18) 0.58237(15) 0.0824(10) Uani d . 1
H H27 0.9369 0.2034 0.5893 0.099 Uiso calc R 1
C C28 1.0323(2) 0.1649(2) 0.54845(18) 0.1044(12) Uani d . 1
H H28 1.0491 0.2109 0.5324 0.125 Uiso calc R 1
C C29 1.07387(18) 0.0991(2) 0.53864(16) 0.0895(11) Uani d . 1
H H29 1.1197 0.1008 0.5157 0.107 Uiso calc R 1
C C30 1.04850(16) 0.0314(2) 0.56227(13) 0.0723(9) Uani d . 1
H H30 1.0762 -0.0130 0.5551 0.087 Uiso calc R 1
C C31 0.98246(14) 0.03074(16) 0.59608(11) 0.0572(7) Uani d . 1
H H31 0.9652 -0.0148 0.6128 0.069 Uiso calc R 1
C C32 0.4254(3) 0.1039(2) 0.5441(2) 0.1206(14) Uani d . 1
H H32 0.3875 0.0997 0.5749 0.145 Uiso calc R 1
C C33 0.4032(2) 0.0948(2) 0.4840(2) 0.1056(12) Uani d . 1
H H33 0.3512 0.0867 0.4739 0.127 Uiso calc R 1
C C34 0.4572(3) 0.0977(2) 0.43937(19) 0.1094(13) Uani d . 1
H H34 0.4443 0.0909 0.3977 0.131 Uiso calc R 1
C C35 0.5290(3) 0.1106(2) 0.4563(2) 0.1157(14) Uani d . 1
H H35 0.5682 0.1125 0.4265 0.139 Uiso calc R 1
C C36 0.5462(2) 0.1208(3) 0.5161(2) 0.1186(14) Uani d . 1
H H36 0.5977 0.1308 0.5263 0.142 Uiso calc R 1
N N1 0.78470(10) -0.01309(11) 0.54711(9) 0.0448(5) Uani d . 1
N N2 0.80692(10) -0.01229(10) 0.60518(9) 0.0441(5) Uani d . 1
N N3 0.72906(11) 0.07276(11) 0.70230(9) 0.0464(5) Uani d . 1
N N4 0.86311(11) 0.18326(11) 0.71342(9) 0.0496(5) Uani d . 1
N N5 0.94071(11) 0.09374(12) 0.60636(9) 0.0538(5) Uani d . 1
N N6 0.4958(2) 0.1180(2) 0.56149(16) 0.1264(12) Uani d . 1
O O1 0.79103(9) 0.15745(8) 0.59117(7) 0.0493(4) Uani d . 1
O O2 0.74742(11) -0.00276(10) 0.41554(8) 0.0645(5) Uani d . 1
O O3 0.75743(14) -0.13547(12) 0.60754(9) 0.0958(8) Uani d . 1
O O4 0.88726(9) 0.01748(9) 0.71947(7) 0.0523(4) Uani d . 1

loop_
_atom_site_aniso_label
_atom_site_aniso_U_11
_atom_site_aniso_U_22
_atom_site_aniso_U_33
_atom_site_aniso_U_12
_atom_site_aniso_U_13
_atom_site_aniso_U_23
Ni1 0.03906(16) 0.04585(18) 0.04532(18) -0.00026(14) 0.00063(14) -0.00265(15)
C1 0.0367(13) 0.0499(16) 0.0493(14) 0.0019(11) 0.0044(10) 0.0021(12)
C2 0.0575(16) 0.0531(17) 0.0589(17) 0.0006(13) 0.0035(13) -0.0007(14)
C3 0.0672(19) 0.0513(17) 0.074(2) 0.0031(14) -0.0003(15) 0.0094(16)
C4 0.0692(18) 0.066(2) 0.0651(18) 0.0006(15) -0.0071(14) 0.0201(16)
C5 0.0590(17) 0.069(2) 0.0506(16) -0.0045(14) -0.0020(12) 0.0041(14)
C6 0.0387(13) 0.0524(15) 0.0479(15) 0.0011(11) 0.0044(11) 0.0037(12)
C7 0.0434(14) 0.0521(15) 0.0472(14) 0.0000(12) 0.0034(11) -0.0017(13)
C8 0.0399(13) 0.0467(14) 0.0425(13) 0.0003(11) 0.0029(10) 0.0018(12)
C9 0.0339(12) 0.0486(15) 0.0473(14) 0.0019(10) 0.0059(10) 0.0001(12)
C10 0.0708(17) 0.0490(16) 0.0506(15) -0.0109(14) -0.0028(13) 0.0008(13)
C11 0.0497(15) 0.0473(15) 0.0496(14) 0.0008(12) 0.0025(12) 0.0044(12)
C12 0.0693(19) 0.0509(17) 0.0644(18) -0.0017(14) 0.0060(14) 0.0030(14)
C13 0.071(2) 0.0537(18) 0.084(2) 0.0101(15) 0.0059(17) 0.0166(16)
C14 0.0566(18) 0.075(2) 0.076(2) 0.0088(15) -0.0065(15) 0.0199(17)
C15 0.0512(16) 0.0662(19) 0.0596(16) 0.0008(14) -0.0077(12) 0.0094(14)
C16 0.0384(13) 0.0521(17) 0.0506(15) 0.0022(11) 0.0051(11) 0.0052(12)
C17 0.0488(15) 0.0742(18) 0.0472(15) -0.0015(13) -0.0017(12) -0.0037(14)
C18 0.0584(18) 0.090(2) 0.0445(15) -0.0034(15) 0.0081(13) 0.0028(15)
C19 0.0471(16) 0.0785(19) 0.0590(18) -0.0057(14) 0.0125(13) 0.0006(15)
C20 0.0393(15) 0.090(2) 0.0598(18) -0.0058(14) -0.0023(13) -0.0021(15)
C21 0.0449(14) 0.084(2) 0.0444(14) -0.0048(14) 0.0024(12) 0.0023(13)
C22 0.0574(16) 0.0549(17) 0.0607(16) 0.0017(14) 0.0018(13) -0.0073(14)
C23 0.079(2) 0.0539(18) 0.077(2) 0.0009(15) 0.0049(17) -0.0124(16)
C24 0.077(2) 0.071(2) 0.078(2) -0.0140(17) 0.0031(17) -0.0286(18)
C25 0.0667(19) 0.082(2) 0.0669(19) -0.0056(17) -0.0090(15) -0.0162(17)
C26 0.0552(17) 0.0651(19) 0.0653(18) -0.0018(13) -0.0048(14) -0.0078(15)
C27 0.068(2) 0.067(2) 0.111(3) -0.0087(16) 0.0337(19) -0.0041(18)
C28 0.088(3) 0.089(3) 0.135(3) -0.029(2) 0.051(2) -0.010(2)
C29 0.0535(19) 0.123(3) 0.092(2) -0.020(2) 0.0220(17) -0.035(2)
C30 0.0428(16) 0.103(3) 0.071(2) 0.0046(16) -0.0009(14) -0.0283(18)
C31 0.0444(15) 0.0712(19) 0.0559(16) 0.0044(13) -0.0039(12) -0.0083(14)
C32 0.090(3) 0.160(4) 0.112(4) 0.017(3) 0.015(3) -0.011(3)
C33 0.074(3) 0.103(3) 0.140(4) 0.010(2) -0.021(3) -0.026(3)
C34 0.114(4) 0.126(3) 0.088(3) 0.008(3) -0.011(3) -0.011(2)
C35 0.096(3) 0.156(4) 0.095(3) 0.007(3) 0.012(2) 0.022(3)
C36 0.071(3) 0.166(4) 0.118(4) 0.012(3) -0.012(3) 0.030(3)
N1 0.0429(11) 0.0495(13) 0.0420(12) -0.0005(9) 0.0027(9) -0.0022(10)
N2 0.0408(11) 0.0471(12) 0.0444(12) -0.0013(9) 0.0017(9) 0.0015(9)
N3 0.0412(11) 0.0555(13) 0.0424(11) -0.0022(9) 0.0005(9) -0.0039(10)
N4 0.0406(11) 0.0523(14) 0.0559(13) -0.0005(10) 0.0010(10) -0.0066(10)
N5 0.0424(12) 0.0587(14) 0.0601(13) -0.0036(11) 0.0046(10) -0.0075(11)
N6 0.094(3) 0.190(4) 0.096(2) 0.019(3) -0.019(2) 0.000(2)
O1 0.0529(10) 0.0490(10) 0.0462(10) 0.0026(8) 0.0000(8) -0.0047(8)
O2 0.0869(13) 0.0572(11) 0.0494(10) 0.0001(10) -0.0032(9) -0.0066(9)
O3 0.145(2) 0.0689(13) 0.0739(14) -0.0529(14) -0.0469(13) 0.0201(11)
O4 0.0517(10) 0.0515(11) 0.0537(10) 0.0002(8) -0.0100(8) 0.0003(8)

loop_
_atom_type_symbol
_atom_type_description
_atom_type_scat_dispersion_real
_atom_type_scat_dispersion_imag
_atom_type_scat_source
C C 0.0033 0.0016 'International Tables Vol C Tables 4.2.6.8 and 6.1.1.4'
H H 0.0000 0.0000 'International Tables Vol C Tables 4.2.6.8 and 6.1.1.4'
N N 0.0061 0.0033 'International Tables Vol C Tables 4.2.6.8 and 6.1.1.4'
O O 0.0106 0.0060 'International Tables Vol C Tables 4.2.6.8 and 6.1.1.4'
Ni Ni 0.3393 1.1124 'International Tables Vol C Tables 4.2.6.8 and 6.1.1.4'

loop_
_geom_angle_atom_site_label_1
_geom_angle_atom_site_label_2
_geom_angle_atom_site_label_3
_geom_angle
O4 Ni1 O1 175.52(7)
O4 Ni1 N3 91.60(7)
O1 Ni1 N3 92.40(7)
O4 Ni1 N2 89.32(7)
O1 Ni1 N2 92.86(7)
N3 Ni1 N2 87.64(7)
O4 Ni1 N5 91.34(7)
O1 Ni1 N5 84.76(7)
N3 Ni1 N5 175.99(8)
N2 Ni1 N5 89.67(7)
O4 Ni1 N4 90.90(7)
O1 Ni1 N4 87.05(7)
N3 Ni1 N4 90.48(7)
N2 Ni1 N4 178.12(7)
N5 Ni1 N4 92.20(7)
C6 C1 C2 122.1(2)
C6 C1 C9 107.4(2)
C2 C1 C9 130.5(2)
C3 C2 C1 118.2(3)
C3 C2 H2 120.9
C1 C2 H2 120.9
C4 C3 C2 119.8(3)
C4 C3 H3 120.1
C2 C3 H3 120.1
C3 C4 C5 122.3(3)
C3 C4 H4 118.9
C5 C4 H4 118.9
C6 C5 C4 118.3(3)
C6 C5 H5 120.8
C4 C5 H5 120.8
C5 C6 C1 119.3(2)
C5 C6 C7 130.6(2)
C1 C6 C7 110.1(2)
O2 C7 C8 127.5(2)
O2 C7 C6 126.9(2)
C8 C7 C6 105.6(2)
N1 C8 C7 119.4(2)
N1 C8 C9 132.4(2)
C7 C8 C9 108.0(2)
O1 C9 C8 127.9(2)
O1 C9 C1 123.3(2)
C8 C9 C1 108.82(19)
O3 C10 C11 119.7(2)
O3 C10 N2 120.8(2)
C11 C10 N2 119.4(2)
C16 C11 C12 120.3(2)
C16 C11 C10 124.5(2)
C12 C11 C10 115.2(2)
C13 C12 C11 122.8(3)
C13 C12 H12 118.6
C11 C12 H12 118.6
C12 C13 C14 117.2(3)
C12 C13 H13 121.4
C14 C13 H13 121.4
C13 C14 C15 121.9(3)
C13 C14 H14 119.0
C15 C14 H14 119.0
C14 C15 C16 122.7(3)
C14 C15 H15 118.6
C16 C15 H15 118.6
O4 C16 C15 118.0(2)
O4 C16 C11 127.1(2)
C15 C16 C11 115.0(2)
N3 C17 C18 123.6(2)
N3 C17 H17 118.2
C18 C17 H17 118.2
C19 C18 C17 118.1(2)
C19 C18 H18 120.9
C17 C18 H18 120.9
C18 C19 C20 118.9(2)
C18 C19 H19 120.6
C20 C19 H19 120.6
C21 C20 C19 119.5(2)
C21 C20 H20 120.2
C19 C20 H20 120.2
N3 C21 C20 122.8(2)
N3 C21 H21 118.6
C20 C21 H21 118.6
N4 C22 C23 124.7(3)
N4 C22 H22 117.7
C23 C22 H22 117.7
C24 C23 C22 117.9(3)
C24 C23 H23 121.0
C22 C23 H23 121.0
C23 C24 C25 118.4(3)
C23 C24 H24 120.8
C25 C24 H24 120.8
C24 C25 C26 120.6(3)
C24 C25 H25 119.7
C26 C25 H25 119.7
N4 C26 C25 122.2(3)
N4 C26 H26 118.9
C25 C26 H26 118.9
N5 C27 C28 122.1(3)
N5 C27 H27 118.9
C28 C27 H27 118.9
C27 C28 C29 117.5(3)
C27 C28 H28 121.2
C29 C28 H28 121.2
C30 C29 C28 120.9(3)
C30 C29 H29 119.5
C28 C29 H29 119.5
C31 C30 C29 118.3(3)
C31 C30 H30 120.8
C29 C30 H30 120.8
N5 C31 C30 122.1(3)
N5 C31 H31 118.9
C30 C31 H31 118.9
N6 C32 C33 124.1(4)
N6 C32 H32 117.9
C33 C32 H32 117.9
C34 C33 C32 118.8(4)
C34 C33 H33 120.6
C32 C33 H33 120.6
C35 C34 C33 117.7(4)
C35 C34 H34 121.2
C33 C34 H34 121.2
C34 C35 C36 120.1(4)
C34 C35 H35 119.9
C36 C35 H35 119.9
N6 C36 C35 124.7(4)
N6 C36 H36 117.7
C35 C36 H36 117.7
N2 N1 C8 119.01(19)
N1 N2 C10 108.86(18)
N1 N2 Ni1 126.31(15)
C10 N2 Ni1 124.62(15)
C21 N3 C17 117.2(2)
C21 N3 Ni1 120.16(16)
C17 N3 Ni1 122.50(16)
C26 N4 C22 116.2(2)
C26 N4 Ni1 119.66(18)
C22 N4 Ni1 124.17(17)
C31 N5 C27 119.0(2)
C31 N5 Ni1 117.98(17)
C27 N5 Ni1 123.02(18)
C32 N6 C36 114.5(4)
C9 O1 Ni1 118.72(15)
C16 O4 Ni1 129.97(15)

loop_
_geom_bond_atom_site_label_1
_geom_bond_atom_site_label_2
_geom_bond_distance
Ni1 O1 2.0840(16)
Ni1 O4 1.9750(16)
Ni1 N2 2.0977(19)
Ni1 N3 2.0882(18)
Ni1 N4 2.180(2)
Ni1 N5 2.1122(19)
C1 C2 1.413(3)
C1 C6 1.410(3)
C1 C9 1.492(3)
C2 C3 1.394(3)
C2 H2 0.9300
C3 C4 1.381(4)
C3 H3 0.9300
C4 C5 1.427(4)
C4 H4 0.9300
C5 C6 1.382(3)
C5 H5 0.9300
C6 C7 1.531(3)
C7 O2 1.243(3)
C7 C8 1.468(3)
C8 N1 1.363(3)
C8 C9 1.477(3)
C9 O1 1.251(3)
C10 O3 1.216(3)
C10 C11 1.462(3)
C10 N2 1.471(3)
C11 C16 1.428(3)
C11 C12 1.447(3)
C12 C13 1.359(4)
C12 H12 0.9300
C13 C14 1.394(4)
C13 H13 0.9300
C14 C15 1.403(4)
C14 H14 0.9300
C15 C16 1.416(3)
C15 H15 0.9300
C16 O4 1.340(3)
C17 N3 1.337(3)
C17 C18 1.346(3)
C17 H17 0.9300
C18 C19 1.345(3)
C18 H18 0.9300
C19 C20 1.371(3)
C19 H19 0.9300
C20 C21 1.334(3)
C20 H20 0.9300
C21 N3 1.308(3)
C21 H21 0.9300
C22 N4 1.365(3)
C22 C23 1.405(3)
C22 H22 0.9300
C23 C24 1.358(4)
C23 H23 0.9300
C24 C25 1.395(4)
C24 H24 0.9300
C25 C26 1.397(4)
C25 H25 0.9300
C26 N4 1.333(3)
C26 H26 0.9300
C27 N5 1.350(3)
C27 C28 1.356(4)
C27 H27 0.9300
C28 C29 1.382(4)
C28 H28 0.9300
C29 C30 1.373(4)
C29 H29 0.9300
C30 C31 1.348(3)
C30 H30 0.9300
C31 N5 1.344(3)
C31 H31 0.9300
C32 N6 1.292(5)
C32 C33 1.357(5)
C32 H32 0.9300
C33 C34 1.335(5)
C33 H33 0.9300
C34 C35 1.307(5)
C34 H34 0.9300
C35 C36 1.329(5)
C35 H35 0.9300
C36 N6 1.303(5)
C36 H36 0.9300
N1 N2 1.304(2)
